data_1565538
loop_
_publ_author_name
'Khullar, Sadhika'
'Thakur, Smriti'
'Mandal, Sanjay K.'

_publ_section_title
;
 Synthesis and structural characterization of Zn(II) and Cd(II) ion
 directed coordination networks and their template-free fabrication to
 metal oxide nanomaterials
;
_journal_name_full 'Inorganica Chimica Acta'
_journal_page_first 119281
_journal_paper_doi 10.1016/j.ica.2019.119281
_journal_volume 502
_journal_year 2020
_chemical_formula_moiety 'C44 H36 N8 O8 Zn2, 5 (H2 O)'
_chemical_formula_sum 'C44 H46 N8 O13 Zn2'
_chemical_formula_weight 1025.63
_space_group_crystal_system monoclinic
_space_group_IT_number 15
_space_group_name_Hall '-C 2yc'
_space_group_name_H-M_alt 'C 1 2/c 1'
_atom_sites_solution_hydrogens mixed
_cell_angle_alpha 90
_cell_angle_beta 103.049(2)
_cell_angle_gamma 90
_cell_formula_units_Z 4
_cell_length_a 20.0975(7)
_cell_length_b 13.8845(5)
_cell_length_c 17.3410(6)
_cell_measurement_reflns_used 2738
_cell_measurement_temperature 296.(2)
_cell_measurement_theta_max 21.1696
_cell_measurement_theta_min 2.4112
_cell_volume 4713.9(3)
_computing_structure_refinement 'SHELXL-2014/7 (Sheldrick, 2014)'
_diffrn_ambient_temperature 296.(2)
_diffrn_measured_fraction_theta_full 0.997
_diffrn_measured_fraction_theta_max 0.997
_diffrn_measurement_device_type 'Bruker Kappa APEX II'
_diffrn_measurement_method 'phi and omega scan'
_diffrn_radiation_monochromator Graphite
_diffrn_radiation_type 'Mo K\a'
_diffrn_radiation_wavelength 0.71073
_diffrn_reflns_av_R_equivalents 0.0595
_diffrn_reflns_av_unetI/netI 0.0643
_diffrn_reflns_limit_h_max 23
_diffrn_reflns_limit_h_min -23
_diffrn_reflns_limit_k_max 16
_diffrn_reflns_limit_k_min -16
_diffrn_reflns_limit_l_max 20
_diffrn_reflns_limit_l_min -20
_diffrn_reflns_number 15539
_diffrn_reflns_theta_full 25.07
_diffrn_reflns_theta_max 25.07
_diffrn_reflns_theta_min 1.80
_diffrn_source 'Sealed tube'
_diffrn_source_type 'Fine Focus'
_exptl_absorpt_coefficient_mu 1.089
_exptl_absorpt_correction_T_max 0.75
_exptl_absorpt_correction_T_min 0.66
_exptl_absorpt_correction_type multi-scan
_exptl_absorpt_process_details 'SADABS V2014/5 (Bruker AXS Inc.)'
_exptl_crystal_colour colorless
_exptl_crystal_density_diffrn 1.445
_exptl_crystal_density_method 'not measured'
_exptl_crystal_description 'block shaped'
_exptl_crystal_F_000 2120
_exptl_crystal_size_max 0.20
_exptl_crystal_size_mid 0.17
_exptl_crystal_size_min 0.14
_refine_diff_density_max 1.299
_refine_diff_density_min -0.323
_refine_ls_extinction_method none
_refine_ls_goodness_of_fit_ref 1.042
_refine_ls_hydrogen_treatment constr
_refine_ls_matrix_type full
_refine_ls_number_parameters 299
_refine_ls_number_reflns 4179
_refine_ls_number_restraints 0
_refine_ls_restrained_S_all 1.042
_refine_ls_R_factor_all 0.0892
_refine_ls_R_factor_gt 0.0550
_refine_ls_shift/su_max 0.000
_refine_ls_shift/su_mean 0.000
_refine_ls_structure_factor_coef Fsqd
_refine_ls_weighting_details 'w=1/[\s^2^(Fo^2^)+(0.0776P)^2^+7.3773P] where P=(Fo^2^+2Fc^2^)/3'
_refine_ls_weighting_scheme calc
_refine_ls_wR_factor_gt 0.1407
_refine_ls_wR_factor_ref 0.1600
_reflns_number_gt 2834
_reflns_number_total 4179
_reflns_threshold_expression 'I > 2\s(I)'
_cod_data_source_file ICA-2020-502-119281.cif
_cod_data_source_block 1
_cod_database_code 1565538

loop_
_space_group_symop_operation_xyz
'x, y, z'
'-x, y, -z+1/2'
'x+1/2, y+1/2, z'
'-x+1/2, y+1/2, -z+1/2'
'-x, -y, -z'
'x, -y, z-1/2'
'-x+1/2, -y+1/2, -z'
'x+1/2, -y+1/2, z-1/2'

loop_
_atom_site_type_symbol
_atom_site_label
_atom_site_fract_x
_atom_site_fract_y
_atom_site_fract_z
_atom_site_U_iso_or_equiv
_atom_site_adp_type
_atom_site_calc_flag
_atom_site_refinement_flags_adp
_atom_site_refinement_flags_occupancy
_atom_site_refinement_flags_posn
_atom_site_occupancy
_atom_site_disorder_assembly
_atom_site_disorder_group
Zn Zn1 0.22305(3) 0.03204(4) 0.85358(3) 0.0380(2) Uani d . . . 1 . .
O O1 0.2677(2) 0.1558(3) 0.8983(2) 0.0617(11) Uani d . . . 1 . .
O O2 0.3580(3) 0.1029(3) 0.9842(3) 0.0881(15) Uani d . . . 1 . .
O O3 0.15799(18) 0.0093(2) 0.9300(2) 0.0504(9) Uani d . . . 1 . .
O O4 0.4077(2) 0.4808(3) 0.9847(2) 0.0566(10) Uani d . . . 1 . .
N N1 0.16281(19) -0.0776(3) 0.7716(2) 0.0371(9) Uani d . . . 1 . .
N N3 0.2705(2) -0.1060(3) 0.9004(2) 0.0372(9) Uani d . . . 1 . .
N N4 0.2843(2) 0.0194(3) 0.7673(2) 0.0369(9) Uani d . . . 1 . .
N N2 0.1425(2) 0.1171(3) 0.7756(2) 0.0485(11) Uani d . . . 1 . .
C C1 0.1412(3) 0.2133(4) 0.7661(4) 0.0625(16) Uani d . . . 1 . .
H H1 0.175 0.2502 0.7983 0.075 Uiso calc U . R 1 . .
C C2 0.0922(4) 0.2587(5) 0.7112(4) 0.0730(19) Uani d . . . 1 . .
H H2 0.0926 0.3255 0.7068 0.088 Uiso calc U . R 1 . .
C C3 0.0426(4) 0.2062(5) 0.6628(4) 0.0697(18) Uani d . . . 1 . .
H H3 0.0089 0.2365 0.625 0.084 Uiso calc U . R 1 . .
C C4 0.0431(3) 0.1084(4) 0.6705(3) 0.0592(15) Uani d . . . 1 . .
H H4 0.0106 0.0708 0.637 0.071 Uiso calc U . R 1 . .
C C5 0.0925(3) 0.0661(4) 0.7290(3) 0.0461(13) Uani d . . . 1 . .
C C6 0.0925(2) -0.0407(3) 0.7475(3) 0.0440(12) Uani d . . . 1 . .
H H5 0.0689 -0.0515 0.7897 0.053 Uiso calc U . R 1 . .
H H6 0.0682 -0.0754 0.7011 0.053 Uiso calc U . R 1 . .
C C7 0.1654(3) -0.1671(3) 0.8182(3) 0.0450(13) Uani d . . . 1 . .
H H7 0.1535 -0.2212 0.7824 0.054 Uiso calc U . R 1 . .
H H8 0.1319 -0.1634 0.8505 0.054 Uiso calc U . R 1 . .
C C8 0.2349(2) -0.1840(3) 0.8709(3) 0.0372(11) Uani d . . . 1 . .
C C9 0.2581(3) -0.2765(4) 0.8911(3) 0.0546(14) Uani d . . . 1 . .
H H9 0.2324 -0.3294 0.869 0.066 Uiso calc U . R 1 . .
C C10 0.3198(3) -0.2892(4) 0.9442(3) 0.0585(15) Uani d . . . 1 . .
H H10 0.3361 -0.3507 0.9591 0.07 Uiso calc U . R 1 . .
C C11 0.3561(3) -0.2103(4) 0.9740(3) 0.0575(15) Uani d . . . 1 . .
H H11 0.3981 -0.2168 1.0096 0.069 Uiso calc U . R 1 . .
C C12 0.3301(3) -0.1198(4) 0.9510(3) 0.0470(13) Uani d . . . 1 . .
H H12 0.3555 -0.0661 0.9719 0.056 Uiso calc U . R 1 . .
C C13 0.1931(3) -0.0896(4) 0.7021(3) 0.0489(13) Uani d . . . 1 . .
H H13 0.1613 -0.0639 0.6561 0.059 Uiso calc U . R 1 . .
H H14 0.1979 -0.1579 0.6933 0.059 Uiso calc U . R 1 . .
C C14 0.2615(2) -0.0423(3) 0.7076(3) 0.0368(11) Uani d . . . 1 . .
C C15 0.2972(3) -0.0589(4) 0.6502(3) 0.0478(13) Uani d . . . 1 . .
H H15 0.2793 -0.0994 0.6079 0.057 Uiso calc U . R 1 . .
C C16 0.3594(3) -0.0156(4) 0.6556(3) 0.0581(15) Uani d . . . 1 . .
H H16 0.3846 -0.0275 0.6177 0.07 Uiso calc U . R 1 . .
C C17 0.3843(3) 0.0466(4) 0.7185(3) 0.0570(15) Uani d . . . 1 . .
H H17 0.4264 0.0768 0.7239 0.068 Uiso calc U . R 1 . .
C C18 0.3448(3) 0.0619(4) 0.7721(3) 0.0451(13) Uani d . . . 1 . .
H H18 0.3608 0.1039 0.814 0.054 Uiso calc U . R 1 . .
C C19 0.3188(3) 0.1655(4) 0.9536(3) 0.0472(14) Uani d . . . 1 . .
C C20 0.3353(3) 0.2644(4) 0.9820(3) 0.0429(12) Uani d . . . 1 . .
C C21 0.3485(2) 0.3452(4) 1.0031(3) 0.0377(11) Uani d . . . 1 . .
C C22 0.3676(2) 0.4458(3) 1.0219(3) 0.0352(11) Uani d . . . 1 . .
O O5 0.50997(18) 0.3718(3) 0.93454(18) 0.0679(11) Uani d . . G 1 . .
H H19 0.542 0.4108 0.954 0.102 Uiso d U . G 1 . .
H H20 0.4731 0.3907 0.9461 0.102 Uiso d U . G 1 . .
O O6 0.0107(2) 0.4166(8) 0.0492(3) 0.104(3) Uiso d . P G 0.5 . .
H H21 0.0197 0.4651 0.0797 0.157 Uiso d U P G 0.5 . .
H H22 0.0407 0.4183 0.0216 0.157 Uiso d U P G 0.5 . .
O O7 1.0122(2) 0.2805(3) 0.1702(2) 0.0999(16) Uani d . . G 1 . .
H H23 0.9802 0.2616 0.1912 0.15 Uiso d U . G 1 . .
H H24 0.9928 0.3181 0.1332 0.15 Uiso d U . G 1 . .

loop_
_atom_site_aniso_label
_atom_site_aniso_U_11
_atom_site_aniso_U_22
_atom_site_aniso_U_33
_atom_site_aniso_U_12
_atom_site_aniso_U_13
_atom_site_aniso_U_23
Zn1 0.0439(4) 0.0323(3) 0.0382(3) -0.0078(3) 0.0101(2) -0.0089(2)
O1 0.064(3) 0.058(3) 0.064(2) -0.026(2) 0.019(2) -0.032(2)
O2 0.147(5) 0.035(2) 0.071(3) -0.008(3) 0.002(3) 0.000(2)
O3 0.064(3) 0.038(2) 0.056(2) -0.0119(17) 0.0294(19) -0.0146(16)
O4 0.062(3) 0.045(2) 0.073(2) -0.0170(19) 0.036(2) -0.0152(18)
N1 0.038(2) 0.036(2) 0.037(2) -0.0047(18) 0.0092(18) -0.0083(17)
N3 0.040(2) 0.034(2) 0.036(2) -0.0041(19) 0.0064(18) -0.0008(17)
N4 0.040(2) 0.029(2) 0.041(2) -0.0045(18) 0.0086(18) -0.0021(17)
N2 0.055(3) 0.036(3) 0.054(3) -0.006(2) 0.011(2) -0.005(2)
C1 0.073(4) 0.043(4) 0.072(4) -0.002(3) 0.017(3) 0.001(3)
C2 0.098(6) 0.040(4) 0.087(5) 0.006(4) 0.032(4) 0.006(3)
C3 0.080(5) 0.057(4) 0.072(4) 0.020(4) 0.017(4) 0.014(3)
C4 0.061(4) 0.059(4) 0.052(3) 0.006(3) 0.003(3) 0.001(3)
C5 0.044(3) 0.046(3) 0.048(3) -0.004(3) 0.010(3) -0.009(2)
C6 0.035(3) 0.040(3) 0.053(3) -0.003(2) 0.001(2) -0.007(2)
C7 0.048(3) 0.031(3) 0.054(3) -0.010(2) 0.006(2) -0.005(2)
C8 0.037(3) 0.036(3) 0.039(3) -0.002(2) 0.010(2) -0.003(2)
C9 0.066(4) 0.033(3) 0.063(3) -0.003(3) 0.009(3) -0.005(2)
C10 0.074(4) 0.030(3) 0.070(4) 0.011(3) 0.014(3) 0.006(3)
C11 0.055(4) 0.050(4) 0.061(3) 0.004(3) -0.001(3) 0.001(3)
C12 0.054(4) 0.036(3) 0.047(3) -0.002(3) 0.004(3) -0.002(2)
C13 0.050(3) 0.055(3) 0.040(3) -0.010(3) 0.008(2) -0.015(2)
C14 0.042(3) 0.034(3) 0.035(2) 0.004(2) 0.008(2) 0.000(2)
C15 0.048(3) 0.054(3) 0.044(3) -0.007(3) 0.014(3) -0.011(2)
C16 0.068(4) 0.064(4) 0.050(3) -0.001(3) 0.029(3) -0.006(3)
C17 0.053(4) 0.064(4) 0.056(3) -0.015(3) 0.018(3) -0.003(3)
C18 0.049(3) 0.040(3) 0.046(3) -0.010(2) 0.010(2) -0.005(2)
C19 0.075(4) 0.034(3) 0.038(3) -0.009(3) 0.025(3) -0.003(2)
C20 0.052(3) 0.041(3) 0.037(3) -0.010(3) 0.013(2) -0.005(2)
C21 0.045(3) 0.037(3) 0.032(2) -0.005(2) 0.010(2) -0.003(2)
C22 0.036(3) 0.035(3) 0.033(2) -0.004(2) 0.003(2) -0.004(2)
O5 0.059(3) 0.066(3) 0.076(3) -0.001(2) 0.009(2) -0.026(2)
O7 0.122(4) 0.083(4) 0.095(4) -0.012(3) 0.026(3) -0.013(3)

loop_
_atom_type_symbol
_atom_type_description
_atom_type_scat_dispersion_real
_atom_type_scat_dispersion_imag
_atom_type_scat_source
C C 0.0033 0.0016 'International Tables Vol C Tables 4.2.6.8 and 6.1.1.4'
H H 0.0000 0.0000 'International Tables Vol C Tables 4.2.6.8 and 6.1.1.4'
N N 0.0061 0.0033 'International Tables Vol C Tables 4.2.6.8 and 6.1.1.4'
O O 0.0106 0.0060 'International Tables Vol C Tables 4.2.6.8 and 6.1.1.4'
Zn Zn 0.2839 1.4301 'International Tables Vol C Tables 4.2.6.8 and 6.1.1.4'

loop_
_geom_angle_atom_site_label_1
_geom_angle_atom_site_label_2
_geom_angle_atom_site_label_3
_geom_angle_site_symmetry_1
_geom_angle_site_symmetry_3
_geom_angle
O1 Zn1 O3 . . 99.97(14)
O1 Zn1 N4 . . 93.58(14)
O3 Zn1 N4 . . 166.01(14)
O1 Zn1 N2 . . 88.86(16)
O3 Zn1 N2 . . 89.55(15)
N4 Zn1 N2 . . 94.21(15)
O1 Zn1 N3 . . 118.76(16)
O3 Zn1 N3 . . 85.15(14)
N4 Zn1 N3 . . 85.29(14)
N2 Zn1 N3 . . 152.37(15)
O1 Zn1 N1 . . 162.65(16)
O3 Zn1 N1 . . 88.54(13)
N4 Zn1 N1 . . 79.34(14)
N2 Zn1 N1 . . 76.01(15)
N3 Zn1 N1 . . 76.76(14)
C19 O1 Zn1 . . 127.4(4)
C22 O3 Zn1 7_557 . 139.9(3)
C6 N1 C13 . . 110.7(4)
C6 N1 C7 . . 111.1(4)
C13 N1 C7 . . 112.5(4)
C6 N1 Zn1 . . 106.9(3)
C13 N1 Zn1 . . 109.3(3)
C7 N1 Zn1 . . 106.1(3)
C12 N3 C8 . . 117.5(4)
C12 N3 Zn1 . . 128.1(3)
C8 N3 Zn1 . . 114.4(3)
C18 N4 C14 . . 118.5(4)
C18 N4 Zn1 . . 125.2(3)
C14 N4 Zn1 . . 116.1(3)
C5 N2 C1 . . 117.3(5)
C5 N2 Zn1 . . 115.7(3)
C1 N2 Zn1 . . 126.8(4)
N2 C1 C2 . . 122.5(6)
N2 C1 H1 . . 118.7
C2 C1 H1 . . 118.7
C1 C2 C3 . . 119.8(6)
C1 C2 H2 . . 120.1
C3 C2 H2 . . 120.1
C2 C3 C4 . . 119.0(6)
C2 C3 H3 . . 120.5
C4 C3 H3 . . 120.5
C3 C4 C5 . . 118.9(6)
C3 C4 H4 . . 120.5
C5 C4 H4 . . 120.5
N2 C5 C4 . . 122.4(5)
N2 C5 C6 . . 115.1(5)
C4 C5 C6 . . 122.5(5)
N1 C6 C5 . . 110.7(4)
N1 C6 H5 . . 109.5
C5 C6 H5 . . 109.5
N1 C6 H6 . . 109.5
C5 C6 H6 . . 109.5
H5 C6 H6 . . 108.1
N1 C7 C8 . . 112.1(4)
N1 C7 H7 . . 109.2
C8 C7 H7 . . 109.2
N1 C7 H8 . . 109.2
C8 C7 H8 . . 109.2
H7 C7 H8 . . 107.9
N3 C8 C9 . . 122.3(5)
N3 C8 C7 . . 116.8(4)
C9 C8 C7 . . 120.8(5)
C10 C9 C8 . . 119.3(5)
C10 C9 H9 . . 120.3
C8 C9 H9 . . 120.3
C11 C10 C9 . . 118.5(5)
C11 C10 H10 . . 120.8
C9 C10 H10 . . 120.8
C10 C11 C12 . . 119.2(5)
C10 C11 H11 . . 120.4
C12 C11 H11 . . 120.4
N3 C12 C11 . . 123.2(5)
N3 C12 H12 . . 118.4
C11 C12 H12 . . 118.4
N1 C13 C14 . . 116.0(4)
N1 C13 H13 . . 108.3
C14 C13 H13 . . 108.3
N1 C13 H14 . . 108.3
C14 C13 H14 . . 108.3
H13 C13 H14 . . 107.4
N4 C14 C15 . . 121.6(4)
N4 C14 C13 . . 118.3(4)
C15 C14 C13 . . 120.0(4)
C16 C15 C14 . . 119.7(5)
C16 C15 H15 . . 120.2
C14 C15 H15 . . 120.2
C15 C16 C17 . . 119.0(5)
C15 C16 H16 . . 120.5
C17 C16 H16 . . 120.5
C18 C17 C16 . . 117.9(5)
C18 C17 H17 . . 121.1
C16 C17 H17 . . 121.1
N4 C18 C17 . . 123.2(5)
N4 C18 H18 . . 118.4
C17 C18 H18 . . 118.4
O2 C19 O1 . . 127.0(5)
O2 C19 C20 . . 116.6(6)
O1 C19 C20 . . 116.3(5)
C21 C20 C19 . . 178.4(5)
C20 C21 C22 . . 174.1(5)
O4 C22 O3 . 7_557 124.7(4)
O4 C22 C21 . . 115.2(4)
O3 C22 C21 7_557 . 120.0(4)
H19 O5 H20 . . 109.5
H21 O6 H22 . . 104.5
H23 O7 H24 . . 104.5

loop_
_geom_bond_atom_site_label_1
_geom_bond_atom_site_label_2
_geom_bond_site_symmetry_2
_geom_bond_distance
Zn1 O1 . 2.012(3)
Zn1 O3 . 2.086(3)
Zn1 N4 . 2.149(4)
Zn1 N2 . 2.203(4)
Zn1 N3 . 2.211(4)
Zn1 N1 . 2.242(4)
O1 C19 . 1.244(6)
O2 C19 . 1.211(7)
O3 C22 7_557 1.241(5)
O4 C22 . 1.240(5)
N1 C6 . 1.472(6)
N1 C13 . 1.476(5)
N1 C7 . 1.477(6)
N3 C12 . 1.330(6)
N3 C8 . 1.335(6)
N4 C18 . 1.336(6)
N4 C14 . 1.341(6)
N2 C5 . 1.342(6)
N2 C1 . 1.345(7)
C1 C2 . 1.360(9)
C1 H1 . 0.93
C2 C3 . 1.362(9)
C2 H2 . 0.93
C3 C4 . 1.364(8)
C3 H3 . 0.93
C4 C5 . 1.379(7)
C4 H4 . 0.93
C5 C6 . 1.518(7)
C6 H5 . 0.97
C6 H6 . 0.97
C7 C8 . 1.504(7)
C7 H7 . 0.97
C7 H8 . 0.97
C8 C9 . 1.384(7)
C9 C10 . 1.379(8)
C9 H9 . 0.93
C10 C11 . 1.353(8)
C10 H10 . 0.93
C11 C12 . 1.385(7)
C11 H11 . 0.93
C12 H12 . 0.93
C13 C14 . 1.508(7)
C13 H13 . 0.97
C13 H14 . 0.97
C14 C15 . 1.371(6)
C15 C16 . 1.371(7)
C15 H15 . 0.93
C16 C17 . 1.393(8)
C16 H16 . 0.93
C17 C18 . 1.369(7)
C17 H17 . 0.93
C18 H18 . 0.93
C19 C20 . 1.471(7)
C20 C21 . 1.191(6)
C21 C22 . 1.466(6)
C22 O3 7_557 1.241(5)
O5 H19 . 0.8502
O5 H20 . 0.8504
O6 H21 . 0.8498
O6 H22 . 0.8501
O7 H23 . 0.8497
O7 H24 . 0.8502
